data_4515437
loop_
_publ_author_name
'Jin, Jianqun'
'Long, Guankui'
'Gao, Yongqian'
'Zhang, Jing'
'Ou, Changjin'
'Zhu, Caixia'
'Xu, Haixiao'
'Zhao, Jianfeng'
'Zhang, Mingtao'
'Huang, Wei'

_publ_section_title
;
 Supramolecular Design of Donor-Acceptor Complexes via Heteroatom
 Replacement toward Structure and Electrical Transporting Property
 Tailoring.
;
_journal_issue 1
_journal_name_full 'ACS applied materials &amp; interfaces'
_journal_page_first 1109
_journal_page_last 1116
_journal_paper_doi 10.1021/acsami.8b16561
_journal_volume 11
_journal_year 2019
_chemical_formula_sum 'C26 H13 N6'
_chemical_formula_weight 409.42
_space_group_crystal_system monoclinic
_space_group_IT_number 14
_space_group_name_Hall '-P 2yn'
_space_group_name_H-M_alt 'P 1 21/n 1'
_atom_sites_solution_hydrogens geom
_audit_creation_method SHELXL-2014/7
_cell_angle_alpha 90
_cell_angle_beta 91.900(10)
_cell_angle_gamma 90
_cell_formula_units_Z 4
_cell_length_a 7.311(6)
_cell_length_b 9.744(7)
_cell_length_c 28.77(2)
_cell_measurement_reflns_used 1115
_cell_measurement_temperature 296(2)
_cell_measurement_theta_max 21.106
_cell_measurement_theta_min 2.525
_cell_volume 2048(3)
_computing_cell_refinement 'Bruker SMART'
_computing_data_collection 'Bruker SMART'
_computing_data_reduction 'Bruker SAINT'
_computing_molecular_graphics 'SHELXL-2014/7 (Sheldrick, 2014)'
_computing_publication_material 'SHELXL-2014/7 (Sheldrick, 2014)'
_computing_structure_refinement 'SHELXL-2014/7 (Sheldrick, 2014)'
_computing_structure_solution 'SHELXL-2014/7 (Sheldrick, 2014)'
_diffrn_ambient_temperature 296(2)
_diffrn_measured_fraction_theta_full 0.996
_diffrn_measured_fraction_theta_max 0.996
_diffrn_measurement_device_type 'CCD area detector'
_diffrn_measurement_method 'phi and omega scans'
_diffrn_radiation_type MoK\a
_diffrn_radiation_wavelength 0.71073
_diffrn_reflns_av_R_equivalents 0.0554
_diffrn_reflns_av_unetI/netI 0.0621
_diffrn_reflns_Laue_measured_fraction_full 0.996
_diffrn_reflns_Laue_measured_fraction_max 0.996
_diffrn_reflns_limit_h_max 8
_diffrn_reflns_limit_h_min -8
_diffrn_reflns_limit_k_max 11
_diffrn_reflns_limit_k_min -8
_diffrn_reflns_limit_l_max 34
_diffrn_reflns_limit_l_min -34
_diffrn_reflns_number 10098
_diffrn_reflns_point_group_measured_fraction_full 0.996
_diffrn_reflns_point_group_measured_fraction_max 0.996
_diffrn_reflns_theta_full 24.999
_diffrn_reflns_theta_max 24.999
_diffrn_reflns_theta_min 2.525
_exptl_absorpt_coefficient_mu 0.083
_exptl_absorpt_correction_T_max 0.999
_exptl_absorpt_correction_T_min 0.101873
_exptl_absorpt_correction_type multi-scan
_exptl_crystal_colour 'clear dark black'
_exptl_crystal_density_diffrn 1.328
_exptl_crystal_description block
_exptl_crystal_F_000 844
_exptl_crystal_size_max 0.200
_exptl_crystal_size_mid 0.100
_exptl_crystal_size_min 0.100
_refine_diff_density_max 0.161
_refine_diff_density_min -0.169
_refine_diff_density_rms 0.045
_refine_ls_extinction_method none
_refine_ls_goodness_of_fit_ref 0.877
_refine_ls_hydrogen_treatment constr
_refine_ls_matrix_type full
_refine_ls_number_parameters 289
_refine_ls_number_reflns 3608
_refine_ls_number_restraints 0
_refine_ls_restrained_S_all 0.877
_refine_ls_R_factor_all 0.1166
_refine_ls_R_factor_gt 0.0496
_refine_ls_shift/su_max 0.000
_refine_ls_shift/su_mean 0.000
_refine_ls_structure_factor_coef Fsqd
_refine_ls_weighting_details 'w=1/[\s^2^(Fo^2^)+(0.0643P)^2^] where P=(Fo^2^+2Fc^2^)/3'
_refine_ls_weighting_scheme calc
_refine_ls_wR_factor_gt 0.1113
_refine_ls_wR_factor_ref 0.1327
_reflns_Friedel_coverage 0.000
_reflns_number_gt 1748
_reflns_number_total 3608
_reflns_threshold_expression 'I > 2\s(I)'
_cod_data_source_file am8b16561_si_003.cif
_cod_data_source_block 2
_cod_original_sg_symbol_H-M 'P 21/n'
_cod_database_code 4515437
_shelx_shelxl_version_number 2014/7
_shelx_space_group_comment
; 
The symmetry employed for this shelxl refinement is uniquely defined 
by the following loop, which should always be used as a source of 
symmetry information in preference to the above space-group names. 
They are only intended as comments. 
;
_shelx_estimated_absorpt_t_min 0.984
_shelx_estimated_absorpt_t_max 0.992

loop_
_space_group_symop_operation_xyz
'x, y, z'
'-x+1/2, y+1/2, -z+1/2'
'-x, -y, -z'
'x-1/2, -y-1/2, z-1/2'

loop_
_atom_site_label
_atom_site_type_symbol
_atom_site_fract_x
_atom_site_fract_y
_atom_site_fract_z
_atom_site_U_iso_or_equiv
_atom_site_adp_type
_atom_site_occupancy
_atom_site_site_symmetry_order
_atom_site_calc_flag
_atom_site_refinement_flags_posn
_atom_site_refinement_flags_adp
N5 N 0.8962(3) 0.4801(2) 0.45909(6) 0.0565(5) Uani 1 1 d . .
N6 N 1.0721(3) 0.6422(2) 0.42072(6) 0.0596(6) Uani 1 1 d . .
C14 C 1.0336(3) 0.5701(2) 0.46158(7) 0.0533(6) Uani 1 1 d . .
C9 C 0.3142(3) 0.1518(3) 0.63661(7) 0.0542(6) Uani 1 1 d . .
C4 C 0.4388(3) 0.4226(3) 0.62321(7) 0.0540(6) Uani 1 1 d . .
C13 C 0.8635(3) 0.4105(2) 0.49756(8) 0.0566(6) Uani 1 1 d . .
H13 H 0.7688 0.3468 0.4971 0.068 Uiso 1 1 calc R U
C8 C 0.3676(3) 0.1988(3) 0.59139(8) 0.0596(7) Uani 1 1 d . .
H8 H 0.3619 0.1387 0.5663 0.072 Uiso 1 1 calc R U
N2 N 0.6000(3) 0.6453(2) 0.53810(7) 0.0822(7) Uani 1 1 d . .
C6 C 0.4252(3) 0.3274(3) 0.58518(7) 0.0578(7) Uani 1 1 d . .
H6 H 0.4571 0.3557 0.5557 0.069 Uiso 1 1 calc R U
C10 C 0.2510(3) 0.0212(3) 0.64245(8) 0.0602(7) Uani 1 1 d . .
C3 C 0.4965(3) 0.5544(3) 0.61719(7) 0.0579(7) Uani 1 1 d . .
C5 C 0.3888(3) 0.3746(3) 0.66829(7) 0.0598(7) Uani 1 1 d . .
H5 H 0.3985 0.4339 0.6936 0.072 Uiso 1 1 calc R U
C15 C 1.1301(3) 0.7795(3) 0.41800(8) 0.0631(7) Uani 1 1 d . .
C7 C 0.3288(3) 0.2469(3) 0.67467(7) 0.0605(7) Uani 1 1 d . .
H7 H 0.2960 0.2191 0.7042 0.073 Uiso 1 1 calc R U
C2 C 0.5524(4) 0.6050(3) 0.57306(9) 0.0632(7) Uani 1 1 d . .
C26 C 1.0663(3) 0.5868(3) 0.37578(8) 0.0625(7) Uani 1 1 d . .
N4 N 0.2368(4) -0.1544(3) 0.57573(8) 0.0939(8) Uani 1 1 d . .
C20 C 1.1629(3) 0.8099(3) 0.37137(9) 0.0685(8) Uani 1 1 d . .
N1 N 0.5097(4) 0.7315(3) 0.68307(8) 0.0982(9) Uani 1 1 d . .
C12 C 0.2425(4) -0.0768(3) 0.60534(9) 0.0699(8) Uani 1 1 d . .
C1 C 0.5040(4) 0.6517(3) 0.65402(9) 0.0684(8) Uani 1 1 d . .
C21 C 1.1227(3) 0.6888(3) 0.34476(8) 0.0713(8) Uani 1 1 d . .
N3 N 0.1318(4) -0.0632(3) 0.72041(8) 0.1033(9) Uani 1 1 d . .
C16 C 1.1492(4) 0.8775(3) 0.45272(10) 0.0750(8) Uani 1 1 d . .
H16 H 1.1237 0.8571 0.4834 0.090 Uiso 1 1 calc R U
C25 C 1.0197(4) 0.4560(3) 0.36076(8) 0.0744(8) Uani 1 1 d . .
H25 H 0.9837 0.3887 0.3815 0.089 Uiso 1 1 calc R U
C11 C 0.1863(4) -0.0265(3) 0.68584(9) 0.0733(8) Uani 1 1 d . .
C19 C 1.2214(4) 0.9433(4) 0.36013(12) 0.0883(10) Uani 1 1 d . .
H19 H 1.2448 0.9663 0.3295 0.106 Uiso 1 1 calc R U
C22 C 1.1297(4) 0.6581(4) 0.29733(10) 0.0936(11) Uani 1 1 d . .
H22 H 1.1664 0.7242 0.2762 0.112 Uiso 1 1 calc R U
C23 C 1.0822(4) 0.5305(5) 0.28268(10) 0.1031(12) Uani 1 1 d . .
H23 H 1.0855 0.5100 0.2511 0.124 Uiso 1 1 calc R U
C17 C 1.2071(4) 1.0058(3) 0.44007(12) 0.0932(9) Uani 1 1 d . .
H17 H 1.2224 1.0729 0.4629 0.112 Uiso 1 1 calc R U
C24 C 1.0288(4) 0.4293(4) 0.31342(9) 0.0945(10) Uani 1 1 d . .
H24 H 0.9987 0.3424 0.3022 0.113 Uiso 1 1 calc R U
C18 C 1.2434(5) 1.0384(4) 0.39472(14) 0.1014(11) Uani 1 1 d . .
H18 H 1.2834 1.1263 0.3876 0.122 Uiso 1 1 calc R U

loop_
_atom_site_aniso_label
_atom_site_aniso_U_11
_atom_site_aniso_U_22
_atom_site_aniso_U_33
_atom_site_aniso_U_23
_atom_site_aniso_U_13
_atom_site_aniso_U_12
N5 0.0501(13) 0.0752(15) 0.0441(11) 0.0084(10) 0.0021(9) -0.0024(11)
N6 0.0565(14) 0.0812(16) 0.0412(11) 0.0142(11) 0.0030(9) -0.0030(11)
C14 0.0464(15) 0.0726(18) 0.0410(13) 0.0109(12) 0.0039(11) 0.0039(13)
C9 0.0468(15) 0.0706(19) 0.0453(14) 0.0002(13) 0.0013(11) 0.0123(13)
C4 0.0455(15) 0.0733(19) 0.0432(13) -0.0051(13) 0.0016(10) 0.0117(13)
C13 0.0505(16) 0.0729(17) 0.0467(14) 0.0106(12) 0.0045(11) -0.0033(12)
C8 0.0571(17) 0.077(2) 0.0454(14) -0.0064(13) 0.0039(11) 0.0113(14)
N2 0.098(2) 0.0891(18) 0.0603(14) 0.0012(13) 0.0123(13) 0.0013(14)
C6 0.0566(17) 0.0759(19) 0.0412(13) -0.0008(13) 0.0066(11) 0.0106(14)
C10 0.0593(17) 0.0734(19) 0.0478(15) 0.0027(14) 0.0002(12) 0.0064(14)
C3 0.0576(17) 0.0707(19) 0.0453(14) -0.0048(13) -0.0003(11) 0.0074(14)
C5 0.0619(18) 0.078(2) 0.0391(13) -0.0081(12) 0.0020(11) 0.0056(14)
C15 0.0448(16) 0.086(2) 0.0583(16) 0.0215(15) 0.0020(12) -0.0021(14)
C7 0.0590(17) 0.082(2) 0.0405(13) -0.0021(13) 0.0073(11) 0.0101(15)
C2 0.0671(19) 0.0704(19) 0.0518(15) -0.0073(14) -0.0020(13) 0.0098(14)
C26 0.0415(15) 0.101(2) 0.0454(15) 0.0110(15) 0.0006(11) 0.0019(14)
N4 0.115(2) 0.091(2) 0.0747(16) -0.0130(14) -0.0029(15) -0.0002(16)
C20 0.0412(16) 0.106(2) 0.0586(16) 0.0260(17) 0.0031(12) -0.0029(16)
N1 0.129(2) 0.095(2) 0.0704(16) -0.0177(14) -0.0002(15) 0.0026(16)
C12 0.073(2) 0.078(2) 0.0581(17) 0.0048(15) 0.0017(14) 0.0006(15)
C1 0.079(2) 0.075(2) 0.0508(15) 0.0006(15) 0.0047(14) 0.0039(15)
C21 0.0424(16) 0.127(3) 0.0445(15) 0.0270(17) 0.0027(12) 0.0021(16)
N3 0.122(2) 0.127(2) 0.0615(15) 0.0140(15) 0.0096(15) -0.0102(17)
C16 0.071(2) 0.081(2) 0.0730(18) 0.0166(17) 0.0074(14) -0.0037(16)
C25 0.0613(19) 0.111(3) 0.0511(16) 0.0022(15) 0.0034(13) -0.0020(17)
C11 0.078(2) 0.086(2) 0.0565(16) 0.0032(15) -0.0007(15) 0.0024(16)
C19 0.0527(19) 0.123(3) 0.089(2) 0.056(2) 0.0100(16) -0.0020(18)
C22 0.063(2) 0.161(4) 0.057(2) 0.024(2) 0.0010(15) -0.008(2)
C23 0.083(2) 0.187(4) 0.0400(16) 0.006(2) 0.0083(16) -0.007(2)
C17 0.086(2) 0.088(2) 0.106(3) 0.020(2) 0.0042(19) -0.0087(19)
C24 0.082(2) 0.143(3) 0.0587(19) -0.0154(19) 0.0047(16) -0.002(2)
C18 0.085(2) 0.102(3) 0.118(3) 0.031(2) 0.009(2) -0.012(2)

loop_
_atom_type_symbol
_atom_type_description
_atom_type_scat_dispersion_real
_atom_type_scat_dispersion_imag
_atom_type_scat_source
C C 0.0033 0.0016 'International Tables Vol C Tables 4.2.6.8 and 6.1.1.4'
H H 0.0000 0.0000 'International Tables Vol C Tables 4.2.6.8 and 6.1.1.4'
N N 0.0061 0.0033 'International Tables Vol C Tables 4.2.6.8 and 6.1.1.4'

loop_
_geom_angle_atom_site_label_1
_geom_angle_atom_site_label_2
_geom_angle_atom_site_label_3
_geom_angle
_geom_angle_site_symmetry_1
_geom_angle_site_symmetry_3
C13 N5 C14 116.6(2) . .
C26 N6 C14 125.4(2) . .
C26 N6 C15 108.4(2) . .
C14 N6 C15 126.2(2) . .
N5 C14 C13 121.4(2) . 3_766
N5 C14 N6 117.1(2) . .
C13 C14 N6 121.5(2) 3_766 .
C10 C9 C7 121.6(2) . .
C10 C9 C8 120.6(2) . .
C7 C9 C8 117.8(3) . .
C3 C4 C6 121.7(2) . .
C3 C4 C5 120.7(2) . .
C6 C4 C5 117.6(3) . .
N5 C13 C14 122.0(2) . 3_766
C6 C8 C9 120.9(2) . .
C8 C6 C4 121.3(2) . .
C9 C10 C11 122.3(2) . .
C9 C10 C12 122.4(2) . .
C11 C10 C12 115.3(2) . .
C4 C3 C1 122.5(2) . .
C4 C3 C2 122.3(2) . .
C1 C3 C2 115.2(2) . .
C7 C5 C4 121.5(2) . .
C16 C15 C20 121.8(3) . .
C16 C15 N6 129.7(2) . .
C20 C15 N6 108.4(2) . .
C5 C7 C9 120.9(2) . .
N2 C2 C3 178.9(3) . .
C25 C26 N6 130.0(2) . .
C25 C26 C21 121.8(3) . .
N6 C26 C21 108.2(3) . .
C15 C20 C19 118.5(3) . .
C15 C20 C21 107.4(3) . .
C19 C20 C21 134.1(3) . .
N4 C12 C10 179.5(3) . .
N1 C1 C3 178.9(3) . .
C22 C21 C26 119.2(3) . .
C22 C21 C20 133.1(3) . .
C26 C21 C20 107.6(2) . .
C17 C16 C15 117.5(3) . .
C26 C25 C24 117.3(3) . .
N3 C11 C10 178.7(3) . .
C18 C19 C20 119.2(3) . .
C23 C22 C21 118.8(3) . .
C22 C23 C24 121.9(3) . .
C16 C17 C18 122.1(3) . .
C23 C24 C25 120.9(3) . .
C19 C18 C17 120.8(3) . .

loop_
_geom_bond_atom_site_label_1
_geom_bond_atom_site_label_2
_geom_bond_distance
_geom_bond_site_symmetry_2
N5 C13 1.326(3) .
N5 C14 1.333(3) .
N6 C26 1.400(3) .
N6 C14 1.406(3) .
N6 C15 1.406(3) .
C14 C13 1.387(3) 3_766
C9 C10 1.366(3) .
C9 C7 1.436(3) .
C9 C8 1.445(3) .
C4 C3 1.364(3) .
C4 C6 1.436(3) .
C4 C5 1.437(3) .
C13 C14 1.387(3) 3_766
C8 C6 1.335(3) .
N2 C2 1.144(3) .
C10 C11 1.427(4) .
C10 C12 1.432(4) .
C3 C1 1.421(4) .
C3 C2 1.434(3) .
C5 C7 1.334(3) .
C15 C16 1.385(3) .
C15 C20 1.402(3) .
C26 C25 1.385(4) .
C26 C21 1.407(3) .
N4 C12 1.139(3) .
C20 C19 1.409(4) .
C20 C21 1.432(4) .
N1 C1 1.141(3) .
C21 C22 1.400(4) .
N3 C11 1.141(3) .
C16 C17 1.373(4) .
C25 C24 1.390(3) .
C19 C18 1.365(4) .
C22 C23 1.355(4) .
C23 C24 1.389(4) .
C17 C18 1.377(4) .
